data_1100063
loop_
_publ_author_name
'Wei, Z'
'Chen, X'
'Che, G'
'Wang, F'
'Jiang, P'
'Li, W'
'He, M'

_publ_section_title
;
Debye temperature of the  MgCNi~3~ superconductor
;
_journal_name_full 'Chin. Phys. Lett'
_journal_page_first 249
_journal_page_last 251
_journal_paper_doi 10.1088/0256-307X/19/2/334
_journal_volume 19
_journal_year 2002
_chemical_formula_structural 'Mg C Ni3'
_chemical_formula_sum 'C Mg Ni3'
_chemical_name_systematic
;
Magnesium Carbon Nickel (1/1/3)
;
_space_group_IT_number 221
_symmetry_cell_setting cubic
_symmetry_Int_Tables_number 221
_symmetry_space_group_name_Hall '-P 4 2 3'
_symmetry_space_group_name_H-M 'P m -3 m'
_cell_angle_alpha 90
_cell_angle_beta 90
_cell_angle_gamma 90
_cell_formula_units_Z 1
_cell_length_a 3.8089(1)
_cell_length_b 3.8089(1)
_cell_length_c 3.8089(1)
_cell_volume 55.2584
_refine_ls_R_factor_all 0.09
_cod_depositor_comments
;
The following automatic conversions were performed:
'_symmetry_cell_setting' value 'Cubic' changed to 'cubic' according to
'/home/saulius/struct/CIF-dictionaries/cif_core.dic' dictionary named
'cif_core.dic' version 2.4.1 from 2010-06-29.

Automatic conversion script
Id: cif_fix_enum 1527 2010-12-29 10:47:43Z saulius

    Adding symmetry operators
        -y,-z,x
        -y,z,-x
        y,-z,-x
        y,z,x
    to the symmetry operator list thus producing full set of symmetry
    operators of 'P m -3 m' symmetry space group. Moreover, old list of
    symmetry operators produced site multiplicities that did not divide
    multiplicity of a general position.

    Andrius Merkys
    2014-07-25

;
_cod_database_code 1100063

loop_
_symmetry_equiv_pos_as_xyz
x,y,z
-x,-y,z
-x,y,-z
x,-y,-z
z,x,y
z,-x,-y
-z,-x,y
-z,x,-y
y,x,-z
-y,-x,-z
y,-x,z
-y,x,z
x,z,-y
-x,z,y
-x,-z,-y
x,-z,y
z,y,-x
z,-y,x
-z,y,x
-z,-y,-x
-x,-y,-z
x,y,-z
x,-y,z
-x,y,z
-z,-x,-y
-z,x,y
z,x,-y
z,-x,y
-y,-z,-x
y,-z,x
-y,z,x
y,z,-x
-y,-x,z
y,x,z
-y,x,-z
y,-x,-z
-x,-z,y
x,-z,-y
x,z,y
-x,z,-y
-z,-y,x
-z,y,-x
z,-y,-x
z,y,x
-y,-z,x
-y,z,-x
y,-z,-x
y,z,x

loop_
_atom_site_label
_atom_site_type_symbol
_atom_site_symmetry_multiplicity
_atom_site_Wyckoff_symbol
_atom_site_fract_x
_atom_site_fract_y
_atom_site_fract_z
_atom_site_occupancy
_atom_site_attached_hydrogens
_atom_site_calc_flag
Mg Mg2+ 1 a 0 0 0 1. 0 d
C C4+ 1 b 0.5 0.5 0.5 1. 0 d
Ni Ni2- 3 c 0 0.5 0.5 1. 0 d

loop_
_atom_type_symbol
_atom_type_oxidation_number
Mg2+ 2.000
C4+ 4.000
Ni2- -2.000
